data_7007953
loop_
_publ_author_name
'Pennington, Dale A.'
'Clegg, William'
'Coles, Simon J.'
'Harrington, Ross W.'
'Hursthouse, Michael B.'
'Hughes, David L.'
'Light, Mark E.'
'Schormann, Mark'
'Bochmann, Manfred'
'Lancaster, Simon J.'

_publ_section_title
;
 The synthesis, structure and ethene polymerisation catalysis of
 mono(salicylaldiminato) titanium and zirconium complexes.
;
_journal_issue 3
_journal_name_full 'Dalton transactions (Cambridge, England : 2003)'
_journal_page_first 561
_journal_page_last 571
_journal_paper_doi 10.1039/b414229b
_journal_year 2005
_chemical_formula_moiety 'C20 H24 Cl3 N O Ti'
_chemical_formula_structural '[TiCl3(OC6H3tBu-6,CHNMes-2)]'
_chemical_formula_sum 'C20 H24 Cl3 N O Ti'
_chemical_formula_weight 448.65
_chemical_name_common 'Complex 4c'
_chemical_name_systematic
;
?
;
_space_group_IT_number 19
_symmetry_cell_setting orthorhombic
_symmetry_space_group_name_Hall 'P 2ac 2ab'
_symmetry_space_group_name_H-M 'P 21 21 21'
_atom_sites_solution_hydrogens geom
_atom_sites_solution_primary direct
_atom_sites_solution_secondary difmap
_audit_creation_method SHELXL-97
_cell_angle_alpha 90.00
_cell_angle_beta 90.00
_cell_angle_gamma 90.00
_cell_formula_units_Z 4
_cell_length_a 9.6328(5)
_cell_length_b 14.9548(8)
_cell_length_c 14.9811(8)
_cell_measurement_reflns_used 6761
_cell_measurement_temperature 120(2)
_cell_measurement_theta_max 29.35
_cell_measurement_theta_min 2.44
_cell_volume 2158.1(2)
_computing_cell_refinement 'Bruker SAINT'
_computing_data_collection 'Bruker SMART'
_computing_data_reduction 'Bruker SAINT'
_computing_molecular_graphics 'Bruker SHELXTL'
_computing_publication_material 'Bruker SHELXTL and local programs'
_computing_structure_refinement 'Bruker SHELXTL'
_computing_structure_solution 'Bruker SHELXTL'
_diffrn_ambient_temperature 120(2)
_diffrn_measured_fraction_theta_full 0.998
_diffrn_measured_fraction_theta_max 0.926
_diffrn_measurement_device_type 'Bruker SMART 1K CCD diffractometer'
_diffrn_measurement_method 'thin-slice \w scans'
_diffrn_radiation_monochromator 'silicon 111'
_diffrn_radiation_source 'Daresbury SRS station 9.8'
_diffrn_radiation_type synchrotron
_diffrn_radiation_wavelength 0.69840
_diffrn_reflns_av_R_equivalents 0.0293
_diffrn_reflns_av_sigmaI/netI 0.0397
_diffrn_reflns_limit_h_max 13
_diffrn_reflns_limit_h_min -12
_diffrn_reflns_limit_k_max 17
_diffrn_reflns_limit_k_min -20
_diffrn_reflns_limit_l_max 21
_diffrn_reflns_limit_l_min -18
_diffrn_reflns_number 12774
_diffrn_reflns_theta_full 26.00
_diffrn_reflns_theta_max 30.00
_diffrn_reflns_theta_min 1.89
_diffrn_standards_decay_% 15
_diffrn_standards_number 0
_exptl_absorpt_coefficient_mu 0.777
_exptl_absorpt_correction_T_max 0.97
_exptl_absorpt_correction_T_min 0.94
_exptl_absorpt_correction_type multi-scan
_exptl_crystal_colour red
_exptl_crystal_density_diffrn 1.381
_exptl_crystal_density_method 'not measured'
_exptl_crystal_description block
_exptl_crystal_F_000 928
_exptl_crystal_size_max 0.08
_exptl_crystal_size_mid 0.06
_exptl_crystal_size_min 0.04
_refine_diff_density_max 0.475
_refine_diff_density_min -0.344
_refine_diff_density_rms 0.093
_refine_ls_abs_structure_details 'Flack H D (1983), Acta Cryst. A39, 876-881'
_refine_ls_abs_structure_Flack 0.06(2)
_refine_ls_extinction_method none
_refine_ls_goodness_of_fit_ref 1.027
_refine_ls_hydrogen_treatment constr
_refine_ls_matrix_type full
_refine_ls_number_parameters 241
_refine_ls_number_reflns 5935
_refine_ls_number_restraints 0
_refine_ls_restrained_S_all 1.027
_refine_ls_R_factor_all 0.0383
_refine_ls_R_factor_gt 0.0317
_refine_ls_shift/su_max 0.001
_refine_ls_shift/su_mean 0.000
_refine_ls_structure_factor_coef Fsqd
_refine_ls_weighting_details 'calc w=1/[\s^2^(Fo^2^)+(0.0463P)^2^+0.1632P] where P=(Fo^2^+2Fc^2^)/3'
_refine_ls_weighting_scheme calc
_refine_ls_wR_factor_gt 0.0772
_refine_ls_wR_factor_ref 0.0807
_reflns_number_gt 5352
_reflns_number_total 5935
_reflns_threshold_expression I>2\s(I)
_cod_data_source_file b414229b.txt
_cod_data_source_block ssc0766
_cod_database_code 7007953

loop_
_symmetry_equiv_pos_as_xyz
'x, y, z'
'-x+1/2, -y, z+1/2'
'-x, y+1/2, -z+1/2'
'x+1/2, -y+1/2, -z'

loop_
_atom_site_label
_atom_site_type_symbol
_atom_site_fract_x
_atom_site_fract_y
_atom_site_fract_z
_atom_site_U_iso_or_equiv
_atom_site_adp_type
_atom_site_occupancy
_atom_site_symmetry_multiplicity
_atom_site_calc_flag
_atom_site_refinement_flags
_atom_site_disorder_assembly
_atom_site_disorder_group
Ti1 Ti 0.63031(4) 0.51263(2) 0.40348(2) 0.01891(8) Uani 1 1 d . . .
Cl1 Cl 0.45181(6) 0.53873(4) 0.31205(3) 0.03405(12) Uani 1 1 d . . .
Cl2 Cl 0.63196(6) 0.36319(3) 0.37440(3) 0.02698(10) Uani 1 1 d . . .
Cl3 Cl 0.83761(5) 0.53860(4) 0.34206(3) 0.03043(12) Uani 1 1 d . . .
O1 O 0.62071(15) 0.62397(8) 0.45132(8) 0.0194(3) Uani 1 1 d . . .
N1 N 0.62714(17) 0.47687(10) 0.54232(9) 0.0184(3) Uani 1 1 d . . .
C1 C 0.6307(2) 0.38384(11) 0.57164(11) 0.0187(3) Uani 1 1 d . . .
C2 C 0.7588(2) 0.34448(13) 0.58917(13) 0.0211(4) Uani 1 1 d . . .
C3 C 0.7599(2) 0.25473(14) 0.61423(12) 0.0225(4) Uani 1 1 d . . .
H3 H 0.8460 0.2267 0.6274 0.027 Uiso 1 1 calc R . .
C4 C 0.6384(2) 0.20521(11) 0.62050(11) 0.0218(3) Uani 1 1 d . . .
C5 C 0.5128(2) 0.24740(13) 0.60403(12) 0.0201(4) Uani 1 1 d . . .
H5 H 0.4292 0.2141 0.6093 0.024 Uiso 1 1 calc R . .
C6 C 0.5059(2) 0.33731(13) 0.57998(11) 0.0193(4) Uani 1 1 d . . .
C7 C 0.8928(2) 0.39604(15) 0.58039(14) 0.0277(4) Uani 1 1 d . . .
H7A H 0.9713 0.3563 0.5929 0.042 Uiso 1 1 calc R . .
H7B H 0.8931 0.4458 0.6230 0.042 Uiso 1 1 calc R . .
H7C H 0.9010 0.4196 0.5196 0.042 Uiso 1 1 calc R . .
C8 C 0.6431(3) 0.10790(13) 0.64465(14) 0.0276(4) Uani 1 1 d . . .
H8A H 0.7386 0.0910 0.6595 0.041 Uiso 1 1 calc R . .
H8B H 0.6108 0.0721 0.5939 0.041 Uiso 1 1 calc R . .
H8C H 0.5828 0.0970 0.6962 0.041 Uiso 1 1 calc R . .
C9 C 0.3691(2) 0.38228(13) 0.56446(14) 0.0257(4) Uani 1 1 d . . .
H9A H 0.3547 0.4285 0.6099 0.039 Uiso 1 1 calc R . .
H9B H 0.2944 0.3379 0.5682 0.039 Uiso 1 1 calc R . .
H9C H 0.3687 0.4099 0.5051 0.039 Uiso 1 1 calc R . .
C10 C 0.62965(19) 0.53316(11) 0.60890(10) 0.0181(3) Uani 1 1 d . . .
H10 H 0.6299 0.5073 0.6668 0.022 Uiso 1 1 calc R . .
C11 C 0.6320(2) 0.62861(11) 0.60575(11) 0.0174(3) Uani 1 1 d . . .
C12 C 0.6395(2) 0.67658(12) 0.68613(11) 0.0212(3) Uani 1 1 d . . .
H12 H 0.6409 0.6461 0.7418 0.025 Uiso 1 1 calc R . .
C13 C 0.6448(2) 0.76838(13) 0.68308(12) 0.0253(4) Uani 1 1 d . . .
H13 H 0.6506 0.8018 0.7369 0.030 Uiso 1 1 calc R . .
C14 C 0.6417(2) 0.81268(12) 0.60102(12) 0.0223(3) Uani 1 1 d . . .
H14 H 0.6451 0.8762 0.6009 0.027 Uiso 1 1 calc R . .
C15 C 0.6340(2) 0.76850(11) 0.51922(11) 0.0182(3) Uani 1 1 d . . .
C16 C 0.6287(2) 0.67484(12) 0.52408(11) 0.0171(3) Uani 1 1 d . . .
C17 C 0.6337(2) 0.81771(12) 0.42990(12) 0.0207(3) Uani 1 1 d . . .
C18 C 0.7600(2) 0.78905(17) 0.37452(15) 0.0309(5) Uani 1 1 d . . .
H18A H 0.8452 0.8018 0.4080 0.046 Uiso 1 1 calc R . .
H18B H 0.7611 0.8223 0.3181 0.046 Uiso 1 1 calc R . .
H18C H 0.7545 0.7248 0.3621 0.046 Uiso 1 1 calc R . .
C19 C 0.6426(3) 0.91883(13) 0.44342(15) 0.0353(5) Uani 1 1 d . . .
H19A H 0.6398 0.9488 0.3853 0.053 Uiso 1 1 calc R . .
H19B H 0.7297 0.9336 0.4739 0.053 Uiso 1 1 calc R . .
H19C H 0.5640 0.9389 0.4798 0.053 Uiso 1 1 calc R . .
C20 C 0.4999(2) 0.79695(16) 0.37838(15) 0.0319(5) Uani 1 1 d . . .
H20A H 0.5005 0.8292 0.3215 0.048 Uiso 1 1 calc R . .
H20B H 0.4195 0.8158 0.4138 0.048 Uiso 1 1 calc R . .
H20C H 0.4943 0.7325 0.3670 0.048 Uiso 1 1 calc R . .

loop_
_atom_site_aniso_label
_atom_site_aniso_U_11
_atom_site_aniso_U_22
_atom_site_aniso_U_33
_atom_site_aniso_U_23
_atom_site_aniso_U_13
_atom_site_aniso_U_12
Ti1 0.02217(16) 0.02135(15) 0.01321(13) -0.00179(11) 0.00107(12) -0.00250(13)
Cl1 0.0339(3) 0.0362(3) 0.0321(2) 0.0015(2) -0.0129(2) -0.0055(2)
Cl2 0.0357(3) 0.0240(2) 0.02129(19) -0.00627(16) 0.00375(19) -0.0031(2)
Cl3 0.0277(2) 0.0337(3) 0.0299(2) -0.0090(2) 0.00977(18) -0.0062(2)
O1 0.0245(7) 0.0201(6) 0.0138(5) 0.0008(4) 0.0004(5) -0.0005(6)
N1 0.0193(7) 0.0179(7) 0.0180(6) 0.0008(5) 0.0007(6) 0.0001(7)
C1 0.0235(9) 0.0170(8) 0.0158(7) 0.0000(6) 0.0005(7) 0.0011(8)
C2 0.0209(9) 0.0209(9) 0.0216(9) -0.0016(7) 0.0002(7) -0.0013(7)
C3 0.0231(9) 0.0218(9) 0.0224(9) 0.0002(7) -0.0018(7) 0.0043(7)
C4 0.0287(9) 0.0183(8) 0.0184(8) -0.0012(6) 0.0022(7) 0.0031(8)
C5 0.0228(9) 0.0196(9) 0.0180(8) -0.0008(7) 0.0030(7) -0.0006(7)
C6 0.0202(9) 0.0221(9) 0.0156(8) -0.0005(6) 0.0019(6) 0.0008(7)
C7 0.0209(10) 0.0277(10) 0.0345(11) 0.0012(8) -0.0021(8) -0.0035(8)
C8 0.0320(11) 0.0189(8) 0.0318(10) -0.0003(7) 0.0023(9) 0.0036(9)
C9 0.0226(9) 0.0248(9) 0.0297(9) 0.0019(7) 0.0016(8) 0.0027(9)
C10 0.0198(8) 0.0207(8) 0.0138(7) 0.0017(6) 0.0007(6) 0.0005(8)
C11 0.0176(8) 0.0188(7) 0.0158(7) 0.0011(6) 0.0002(7) -0.0003(7)
C12 0.0253(9) 0.0225(8) 0.0158(7) -0.0013(6) 0.0008(7) 0.0000(9)
C13 0.0325(11) 0.0218(9) 0.0215(8) -0.0051(7) 0.0000(8) -0.0018(9)
C14 0.0224(8) 0.0181(8) 0.0264(8) -0.0017(7) 0.0022(8) 0.0004(8)
C15 0.0142(8) 0.0182(8) 0.0222(8) 0.0023(6) 0.0005(7) -0.0002(8)
C16 0.0146(7) 0.0202(8) 0.0164(7) 0.0005(6) 0.0012(6) 0.0000(7)
C17 0.0179(8) 0.0205(8) 0.0238(8) 0.0066(6) 0.0000(7) -0.0008(8)
C18 0.0270(11) 0.0352(12) 0.0305(10) 0.0109(9) 0.0090(8) -0.0006(9)
C19 0.0486(14) 0.0221(9) 0.0353(11) 0.0089(8) -0.0018(11) -0.0029(11)
C20 0.0248(10) 0.0367(12) 0.0342(11) 0.0131(9) -0.0079(8) -0.0018(9)

loop_
_atom_type_symbol
_atom_type_description
_atom_type_scat_dispersion_real
_atom_type_scat_dispersion_imag
_atom_type_scat_source
C C 0.0033 0.0016 'International Tables Vol C Tables 4.2.6.8 and 6.1.1.4'
H H 0.0000 0.0000 'International Tables Vol C Tables 4.2.6.8 and 6.1.1.4'
N N 0.0061 0.0033 'International Tables Vol C Tables 4.2.6.8 and 6.1.1.4'
O O 0.0106 0.0060 'International Tables Vol C Tables 4.2.6.8 and 6.1.1.4'
Cl Cl 0.1484 0.1585 'International Tables Vol C Tables 4.2.6.8 and 6.1.1.4'
Ti Ti 0.2776 0.4457 'International Tables Vol C Tables 4.2.6.8 and 6.1.1.4'

loop_
_geom_angle_atom_site_label_1
_geom_angle_atom_site_label_2
_geom_angle_atom_site_label_3
_geom_angle
_geom_angle_site_symmetry_1
_geom_angle_site_symmetry_3
_geom_angle_publ_flag
Cl1 Ti1 Cl2 93.42(2) . . ?
Cl1 Ti1 Cl3 113.93(3) . . ?
Cl1 Ti1 O1 92.45(5) . . ?
Cl1 Ti1 N1 128.80(5) . . ?
Cl2 Ti1 Cl3 94.91(2) . . ?
Cl2 Ti1 O1 167.49(4) . . ?
Cl2 Ti1 N1 86.62(4) . . ?
Cl3 Ti1 O1 92.79(5) . . ?
Cl3 Ti1 N1 117.07(5) . . ?
O1 Ti1 N1 81.10(5) . . ?
Ti1 O1 C16 147.61(11) . . ?
Ti1 N1 C1 121.90(10) . . ?
Ti1 N1 C10 125.39(12) . . ?
C1 N1 C10 112.60(14) . . ?
N1 C1 C2 118.71(17) . . ?
N1 C1 C6 118.85(17) . . ?
C2 C1 C6 122.43(16) . . ?
C1 C2 C3 117.67(17) . . ?
C1 C2 C7 121.71(17) . . ?
C3 C2 C7 120.61(18) . . ?
C2 C3 C4 121.73(18) . . ?
C3 C4 C5 118.73(16) . . ?
C3 C4 C8 120.60(19) . . ?
C5 C4 C8 120.67(19) . . ?
C4 C5 C6 121.79(17) . . ?
C1 C6 C5 117.59(17) . . ?
C1 C6 C9 121.35(17) . . ?
C5 C6 C9 121.05(18) . . ?
N1 C10 C11 128.27(15) . . ?
C10 C11 C12 118.90(15) . . ?
C10 C11 C16 121.33(15) . . ?
C12 C11 C16 119.77(15) . . ?
C11 C12 C13 118.94(16) . . ?
C12 C13 C14 120.14(17) . . ?
C13 C14 C15 123.36(16) . . ?
C14 C15 C16 115.43(16) . . ?
C14 C15 C17 122.80(15) . . ?
C16 C15 C17 121.76(15) . . ?
O1 C16 C11 115.65(15) . . ?
O1 C16 C15 122.00(15) . . ?
C11 C16 C15 122.35(15) . . ?
C15 C17 C18 109.75(16) . . ?
C15 C17 C19 111.14(15) . . ?
C15 C17 C20 110.17(16) . . ?
C18 C17 C19 107.68(18) . . ?
C18 C17 C20 109.74(17) . . ?
C19 C17 C20 108.31(18) . . ?

loop_
_geom_bond_atom_site_label_1
_geom_bond_atom_site_label_2
_geom_bond_distance
_geom_bond_site_symmetry_2
_geom_bond_publ_flag
Ti1 Cl1 2.2327(6) . ?
Ti1 Cl2 2.2769(6) . ?
Ti1 Cl3 2.2327(6) . ?
Ti1 O1 1.8152(13) . ?
Ti1 N1 2.1478(14) . ?
O1 C16 1.331(2) . ?
N1 C1 1.459(2) . ?
N1 C10 1.305(2) . ?
C1 C2 1.392(3) . ?
C1 C6 1.395(3) . ?
C2 C3 1.394(3) . ?
C2 C7 1.509(3) . ?
C3 C4 1.388(3) . ?
C4 C5 1.387(3) . ?
C4 C8 1.500(2) . ?
C5 C6 1.394(3) . ?
C6 C9 1.497(3) . ?
C10 C11 1.428(2) . ?
C11 C12 1.404(2) . ?
C11 C16 1.406(2) . ?
C12 C13 1.375(3) . ?
C13 C14 1.397(3) . ?
C14 C15 1.394(2) . ?
C15 C16 1.403(2) . ?
C15 C17 1.527(2) . ?
C17 C18 1.534(3) . ?
C17 C19 1.528(3) . ?
C17 C20 1.534(3) . ?
